data_1511053
loop_
_publ_author_name
'Chacon, C.'
'Isnard, O.'

_publ_section_title
;
 Crystal and magnetic structure of Y Co(4-x) Fe(x) B
;
_journal_name_full 'Journal of Applied Physics'
_journal_page_first 71
_journal_page_last 75
_journal_paper_doi 10.1063/1.1331067
_journal_volume 89
_journal_year 2001
_chemical_formula_sum 'B Co0.96 Fe3.04 Y'
_chemical_name_systematic 'Y Co0.96 Fe3.04 B'
_space_group_IT_number 191
_symmetry_space_group_name_Hall '-P 6 2'
_symmetry_space_group_name_H-M 'P 6/m m m'
_cell_angle_alpha 90
_cell_angle_beta 90
_cell_angle_gamma 120
_cell_formula_units_Z 2
_cell_length_a 5.071
_cell_length_b 5.071
_cell_length_c 6.973
_cell_volume 155.288
_citation_journal_id_ASTM JAPIAU
_cod_data_source_file boron0-1_141.cif
_cod_data_source_block B1Co0.96Fe3.04Y1
_cod_original_cell_volume 155.2879
_cod_original_formula_sum 'B1 Co0.96 Fe3.04 Y1'
_cod_database_code 1511053

loop_
_symmetry_equiv_pos_as_xyz
x,y,z
x-y,x,z
-y,x-y,z
-x,-y,z
-x+y,-x,z
y,-x+y,z
-y,-x,-z
x-y,-y,-z
x,x-y,-z
y,x,-z
-x+y,y,-z
-x,-x+y,-z
-x,-y,-z
-x+y,-x,-z
y,-x+y,-z
x,y,-z
x-y,x,-z
-y,x-y,-z
y,x,z
-x+y,y,z
-x,-x+y,z
-y,-x,z
x-y,-y,z
x,x-y,z

loop_
_atom_site_label
_atom_site_type_symbol
_atom_site_fract_x
_atom_site_fract_y
_atom_site_fract_z
_atom_site_occupancy
_atom_site_U_iso_or_equiv
Co2 Co 0.5 0 0.283 0.28 0.0
Fe1 Fe 0.3333 0.6667 0 0.88 0.0
Y1 Y 0 0 0 1 0.0
B1 B 0.3333 0.6667 0.5 1 0.0
Y2 Y 0 0 0.5 1 0.0
Fe2 Fe 0.5 0 0.283 0.72 0.0
Co1 Co 0.3333 0.6667 0 0.12 0.0
